data_2200518
loop_
_publ_author_name
'Lehmler, Hans-Joachim'
'Robertson, Larry W.'
'Parkin, Sean'

_publ_section_title
;
 4-Chloro-3',4'-dihydroxybiphenyl
;
_journal_issue 7
_journal_name_full 'Acta Crystallographica Section E'
_journal_page_first o590
_journal_page_last o591
_journal_paper_doi 10.1107/S1600536801008844
_journal_volume 57
_journal_year 2001
_chemical_formula_iupac 'C12 H9 Cl O2'
_chemical_formula_moiety 'C12 H9 Cl O2'
_chemical_formula_sum 'C12 H9 Cl O2'
_chemical_formula_weight 220.64
_chemical_name_systematic
;
?
;
_space_group_IT_number 33
_symmetry_cell_setting orthorhombic
_symmetry_space_group_name_Hall 'P 2c -2n'
_symmetry_space_group_name_H-M 'P n a 21'
_audit_creation_method SHELXL-97
_cell_angle_alpha 90.00
_cell_angle_beta 90.00
_cell_angle_gamma 90.00
_cell_formula_units_Z 4
_cell_length_a 18.3580(10)
_cell_length_b 6.621(2)
_cell_length_c 8.356(3)
_cell_measurement_reflns_used 4573
_cell_measurement_temperature 144.0(10)
_cell_measurement_theta_max 27.48
_cell_measurement_theta_min 1.00
_cell_volume 1015.7(5)
_computing_cell_refinement 'SCALEPACK (Otwinowski & Minor, 1997)'
_computing_data_collection 'COLLECT (Nonius, 1998)'
_computing_data_reduction 'DENZO-SMN (Otwinowski & Minor, 1997)'
_computing_molecular_graphics 'XP in Siemens SHELXTL (Sheldrick, 1994)'
_computing_publication_material
;
SHELX97 and local programs
;
_computing_structure_refinement 'SHELXL97 (Sheldrick, 1997)'
_computing_structure_solution 'SHELXS97 (Sheldrick, 1997)'
_diffrn_ambient_temperature 144.0(10)
_diffrn_detector_area_resol_mean 18
_diffrn_measured_fraction_theta_full .998
_diffrn_measured_fraction_theta_max .998
_diffrn_measurement_device_type 'Nonius KappaCCD'
_diffrn_measurement_method '\w scans at fixed \c = 55\%'
_diffrn_radiation_monochromator graphite
_diffrn_radiation_source 'fine-focus sealed tube'
_diffrn_radiation_type MoK\a
_diffrn_radiation_wavelength .71073
_diffrn_reflns_av_R_equivalents .0380
_diffrn_reflns_av_sigmaI/netI .0475
_diffrn_reflns_limit_h_max 23
_diffrn_reflns_limit_h_min -23
_diffrn_reflns_limit_k_max 8
_diffrn_reflns_limit_k_min -8
_diffrn_reflns_limit_l_max 10
_diffrn_reflns_limit_l_min -10
_diffrn_reflns_number 8374
_diffrn_reflns_theta_full 27.40
_diffrn_reflns_theta_max 27.40
_diffrn_reflns_theta_min 2.22
_diffrn_standards_number 0
_exptl_absorpt_coefficient_mu .349
_exptl_absorpt_correction_type none
_exptl_crystal_colour 'pale yellow'
_exptl_crystal_density_diffrn 1.443
_exptl_crystal_density_method 'not measured'
_exptl_crystal_description 'irregular fragment from large slab'
_exptl_crystal_F_000 456
_exptl_crystal_size_max .32
_exptl_crystal_size_mid .18
_exptl_crystal_size_min .18
_refine_diff_density_max .226
_refine_diff_density_min -.223
_refine_ls_abs_structure_details 'Flack (1983)'
_refine_ls_abs_structure_Flack .51(6)
_refine_ls_extinction_method none
_refine_ls_goodness_of_fit_ref 1.076
_refine_ls_hydrogen_treatment mixed
_refine_ls_matrix_type full
_refine_ls_number_parameters 137
_refine_ls_number_reflns 2175
_refine_ls_number_restraints 41
_refine_ls_restrained_S_all 1.080
_refine_ls_R_factor_all .0464
_refine_ls_R_factor_gt .0356
_refine_ls_shift/su_max .006
_refine_ls_shift/su_mean .001
_refine_ls_structure_factor_coef Fsqd
_refine_ls_weighting_details 'calc w = 1/[\s^2^(Fo^2^)+(0.0296P)^2^+0.0647P] where P = (Fo^2^+2Fc^2^)/3'
_refine_ls_weighting_scheme calc
_refine_ls_wR_factor_ref .0746
_reflns_number_gt 1886
_reflns_number_total 2175
_reflns_threshold_expression I>2\s(I)
_cod_data_source_file om6031.cif
_cod_data_source_block I
_cod_database_code 2200518
_cod_database_fobs_code 2200518

loop_
_symmetry_equiv_pos_as_xyz
'x, y, z'
'-x, -y, z+1/2'
'-x+1/2, y+1/2, z+1/2'
'x+1/2, -y+1/2, z'

loop_
_atom_site_label
_atom_site_fract_x
_atom_site_fract_y
_atom_site_fract_z
_atom_site_U_iso_or_equiv
_atom_site_adp_type
_atom_site_calc_flag
_atom_site_refinement_flags
_atom_site_occupancy
_atom_site_disorder_assembly
_atom_site_disorder_group
_atom_site_type_symbol
O1 .25796(7) .7503(2) .31412(17) .0277(3) Uani d DU 1 . . O
H1O .2274 .8655 .2930 .042 Uiso d RD 1 . . H
O2 .24006(6) .9810(2) .05802(16) .0297(3) Uani d DU 1 . . O
H2O .2394 1.0492 -.0267 .045 Uiso d RD 1 . . H
Cl1 .61061(2) -.15826(7) .06978(7) .03645(16) Uani d U 1 . . Cl
C1 .43988(9) .3339(3) .0469(3) .0231(4) Uani d U 1 . . C
C2 .50969(10) .3637(3) -.0166(3) .0277(5) Uani d U 1 . . C
H2 .5211 .4882 -.0674 .033 Uiso calc R 1 . . H
C3 .56216(11) .2151(3) -.0066(3) .0297(5) Uani d U 1 . . C
H3 .6097 .2384 -.0474 .036 Uiso calc R 1 . . H
C4 .54492(9) .0323(3) .0633(2) .0267(4) Uani d U 1 . . C
C5 .47682(10) -.0032(3) .1256(3) .0310(5) Uani d U 1 . . C
H5 .4654 -.1302 .1723 .037 Uiso calc R 1 . . H
C6 .42516(10) .1492(3) .1193(2) .0294(5) Uani d U 1 . . C
H6 .3786 .1269 .1655 .035 Uiso calc R 1 . . H
C1' .38429(10) .4973(3) .0410(2) .0248(5) Uani d U 1 . . C
C2' .34265(10) .5393(3) .1762(2) .0226(4) Uani d U 1 . . C
H2' .3469 .4567 .2687 .027 Uiso calc R 1 . . H
C3' .29505(10) .7018(3) .1756(2) .0226(4) Uani d DU 1 . . C
C4' .28663(10) .8211(3) .0406(2) .0236(5) Uani d DU 1 . . C
C5' .32558(11) .7759(3) -.0965(3) .0293(5) Uani d U 1 . . C
H5' .3188 .8543 -.1906 .035 Uiso calc R 1 . . H
C6' .37483(11) .6151(3) -.0966(3) .0284(5) Uani d U 1 . . C
H6' .4020 .5856 -.1904 .034 Uiso calc R 1 . . H

loop_
_atom_site_aniso_label
_atom_site_aniso_U_11
_atom_site_aniso_U_22
_atom_site_aniso_U_33
_atom_site_aniso_U_12
_atom_site_aniso_U_13
_atom_site_aniso_U_23
O1 .0313(7) .0276(7) .0242(8) .0077(7) .0049(6) .0072(7)
O2 .0329(7) .0302(7) .0261(7) .0061(5) -.0011(7) .0121(7)
Cl1 .0342(3) .0339(3) .0413(3) .0088(2) -.0030(3) -.0040(3)
C1 .0253(9) .0224(9) .0217(11) -.0039(7) .0010(9) -.0003(9)
C2 .0311(11) .0249(11) .0272(11) -.0055(9) .0040(9) .0010(10)
C3 .0276(10) .0302(12) .0314(12) -.0027(8) .0080(9) -.0003(10)
C4 .0266(9) .0282(10) .0252(11) .0019(7) -.0035(10) -.0055(11)
C5 .0337(12) .0241(11) .0353(13) -.0019(9) .0040(9) .0030(10)
C6 .0248(10) .0300(12) .0333(14) -.0049(8) .0037(9) .0002(10)
C1' .0256(9) .0246(10) .0243(12) -.0045(7) -.0026(8) -.0012(9)
C2' .0263(10) .0213(10) .0202(10) -.0034(8) .0009(8) .0048(9)
C3' .0210(10) .0267(10) .0202(10) -.0035(8) -.0011(8) .0021(9)
C4' .0228(9) .0241(10) .0238(12) -.0017(8) -.0019(8) .0060(9)
C5' .0354(11) .0312(11) .0211(10) -.0013(9) -.0012(9) .0062(10)
C6' .0342(11) .0312(12) .0197(10) -.0018(9) .0031(9) .0046(10)

loop_
_atom_type_symbol
_atom_type_description
_atom_type_scat_dispersion_real
_atom_type_scat_dispersion_imag
_atom_type_scat_source
C C .0033 .0016 'International Tables Vol C Tables 4.2.6.8 and 6.1.1.4'
H H .0000 .0000 'International Tables Vol C Tables 4.2.6.8 and 6.1.1.4'
O O .0106 .0060 'International Tables Vol C Tables 4.2.6.8 and 6.1.1.4'
Cl Cl .1484 .1585 'International Tables Vol C Tables 4.2.6.8 and 6.1.1.4'

loop_
_geom_angle_atom_site_label_1
_geom_angle_atom_site_label_2
_geom_angle_atom_site_label_3
_geom_angle
C3' O1 H1O 108.5
C4' O2 H2O 109.5
C6 C1 C2 117.80(16)
C6 C1 C1' 121.37(16)
C2 C1 C1' 120.80(16)
C3 C2 C1 121.01(18)
C3 C2 H2 119.5
C1 C2 H2 119.5
C2 C3 C4 119.40(18)
C2 C3 H3 120.3
C4 C3 H3 120.3
C5 C4 C3 121.24(17)
C5 C4 Cl1 119.52(15)
C3 C4 Cl1 119.23(14)
C4 C5 C6 118.91(18)
C4 C5 H5 120.5
C6 C5 H5 120.5
C5 C6 C1 121.59(18)
C5 C6 H6 119.2
C1 C6 H6 119.2
C2' C1' C6' 119.12(17)
C2' C1' C1 119.66(17)
C6' C1' C1 121.18(17)
C3' C2' C1' 119.93(17)
C3' C2' H2' 120.0
C1' C2' H2' 120.0
O1 C3' C2' 119.27(16)
O1 C3' C4' 119.67(16)
C2' C3' C4' 121.01(16)
O2 C4' C5' 125.32(18)
O2 C4' C3' 115.08(17)
C5' C4' C3' 119.58(17)
C4' C5' C6' 119.97(19)
C4' C5' H5' 120.0
C6' C5' H5' 120.0
C5' C6' C1' 120.32(19)
C5' C6' H6' 119.8
C1' C6' H6' 119.8

loop_
_geom_bond_atom_site_label_1
_geom_bond_atom_site_label_2
_geom_bond_site_symmetry_2
_geom_bond_distance
_geom_bond_publ_flag
O1 C3' . 1.380(2) ?
O1 H1O . .9633 ?
O2 C4' . 1.368(2) ?
O2 H2O . .8400 ?
Cl1 C4 . 1.7461(18) ?
C1 C6 . 1.391(3) ?
C1 C2 . 1.401(3) ?
C1 C1' . 1.488(2) ?
C2 C3 . 1.379(3) ?
C2 H2 . .9500 ?
C3 C4 . 1.381(3) ?
C3 H3 . .9500 ?
C4 C5 . 1.375(3) ?
C5 C6 . 1.386(3) ?
C5 H5 . .9500 ?
C6 H6 . .9500 ?
C1' C2' . 1.392(3) ?
C1' C6' . 1.400(3) ?
C2' C3' . 1.386(3) ?
C2' H2' . .9500 ?
C3' C4' . 1.386(3) ?
C4' C5' . 1.383(3) ?
C5' C6' . 1.397(3) ?
C5' H5' . .9500 ?
C6' H6' . .9500 ?

loop_
_geom_torsion_atom_site_label_1
_geom_torsion_atom_site_label_2
_geom_torsion_atom_site_label_3
_geom_torsion_atom_site_label_4
_geom_torsion
C6 C1 C2 C3 -.5(3)
C1' C1 C2 C3 177.8(2)
C1 C2 C3 C4 1.8(3)
C2 C3 C4 C5 -1.2(3)
C2 C3 C4 Cl1 177.91(17)
C3 C4 C5 C6 -.7(3)
Cl1 C4 C5 C6 -179.85(15)
C4 C5 C6 C1 2.1(3)
C2 C1 C6 C5 -1.5(3)
C1' C1 C6 C5 -179.78(19)
C6 C1 C1' C2' 43.1(3)
C2 C1 C1' C2' -135.0(2)
C6 C1 C1' C6' -139.3(2)
C2 C1 C1' C6' 42.6(3)
C6' C1' C2' C3' -2.9(3)
C1 C1' C2' C3' 174.73(16)
C1' C2' C3' O1 -175.44(16)
C1' C2' C3' C4' 1.7(3)
O1 C3' C4' O2 -.5(2)
C2' C3' C4' O2 -177.64(16)
O1 C3' C4' C5' 177.99(16)
C2' C3' C4' C5' .9(3)
O2 C4' C5' C6' 176.17(17)
C3' C4' C5' C6' -2.2(3)
C4' C5' C6' C1' .9(3)
C2' C1' C6' C5' 1.6(3)
C1 C1' C6' C5' -175.99(17)

loop_
_cod_related_entry_id
_cod_related_entry_database
_cod_related_entry_code
1 ChemSpider 97716
